data_7113533
loop_
_publ_author_name
'Holbrey, John D.'
'Reichert, W. Matthew'
'Nieuwenhuyzen, Mark'
'Sheppard, Oonagh'
'Hardacre, Christopher'
'Rogers, Robin D.'

_publ_section_title
;
 Liquid clathrate formation in ionic liquid--aromatic mixtures
;
_journal_coden_ASTM CHCOFS
_journal_issue 4
_journal_name_full
;
 Chemical Communications (Cambridge, United Kingdom)
;
_journal_page_first 476
_journal_page_last 477
_journal_paper_doi 10.1039/b212726a
_journal_year 2003
_chemical_formula_sum 'C5 H9 F6 N2 P'
_chemical_formula_weight 242.11
_chemical_name_common '1,3-dimethylimidazolium hexafluorophosphate'
_chemical_name_systematic '1,3-dimethylimidazolium hexafluorophosphate'
_space_group_IT_number 61
_symmetry_cell_setting orthorhombic
_symmetry_space_group_name_Hall '-P 2ac 2ab'
_symmetry_space_group_name_H-M 'P b c a'
_atom_sites_solution_hydrogens geom
_atom_sites_solution_primary direct
_atom_sites_solution_secondary difmap
_audit_creation_method SHELXL-97
_cell_angle_alpha 90.00
_cell_angle_beta 90.00
_cell_angle_gamma 90.00
_cell_formula_units_Z 8
_cell_length_a 11.254(2)
_cell_length_b 9.3606(19)
_cell_length_c 17.986(4)
_cell_measurement_temperature 293(2)
_cell_volume 1894.7(7)
_computing_cell_refinement 'Bruker SMART version 5.054 (Bruker, 1998)'
_computing_data_collection 'Bruker SMART version 5.054 (Bruker, 1998)'
_computing_data_reduction 'Bruker SAINT version 6.02a (Bruker, 2000)'
_computing_structure_refinement 'SHELXL-97 (Sheldrick, 1997)'
_computing_structure_solution 'SHELXS-97 (Sheldrick, 1990)'
_diffrn_ambient_temperature 293(2)
_diffrn_measured_fraction_theta_full 0.999
_diffrn_measured_fraction_theta_max 0.999
_diffrn_measurement_device_type 'Bruker SMART CCD'
_diffrn_measurement_method 'Omega/phi scans'
_diffrn_radiation_monochromator graphite
_diffrn_radiation_source 'fine-focus sealed tube'
_diffrn_radiation_type MoK\a
_diffrn_radiation_wavelength 0.71073
_diffrn_reflns_av_R_equivalents 0.0689
_diffrn_reflns_av_sigmaI/netI 0.0419
_diffrn_reflns_limit_h_max 11
_diffrn_reflns_limit_h_min -14
_diffrn_reflns_limit_k_max 10
_diffrn_reflns_limit_k_min -11
_diffrn_reflns_limit_l_max 22
_diffrn_reflns_limit_l_min -16
_diffrn_reflns_number 10979
_diffrn_reflns_theta_full 26.37
_diffrn_reflns_theta_max 26.37
_diffrn_reflns_theta_min 2.26
_diffrn_standards_number 0
_exptl_absorpt_coefficient_mu 0.347
_exptl_absorpt_correction_T_max 1.000
_exptl_absorpt_correction_T_min 0.333
_exptl_absorpt_correction_type empirical
_exptl_absorpt_process_details SADABS
_exptl_crystal_colour colorless
_exptl_crystal_density_diffrn 1.698
_exptl_crystal_density_method 'not measured'
_exptl_crystal_description block
_exptl_crystal_F_000 976
_exptl_crystal_size_max 0.36
_exptl_crystal_size_mid 0.30
_exptl_crystal_size_min 0.26
_refine_diff_density_max 0.428
_refine_diff_density_min -0.462
_refine_diff_density_rms 0.092
_refine_ls_extinction_method none
_refine_ls_goodness_of_fit_ref 1.024
_refine_ls_hydrogen_treatment mixed
_refine_ls_matrix_type full
_refine_ls_number_parameters 127
_refine_ls_number_reflns 1934
_refine_ls_number_restraints 0
_refine_ls_restrained_S_all 1.024
_refine_ls_R_factor_all 0.0708
_refine_ls_R_factor_gt 0.0529
_refine_ls_shift/su_max 0.000
_refine_ls_shift/su_mean 0.000
_refine_ls_structure_factor_coef Fsqd
_refine_ls_weighting_details 'calc w=1/[\s^2^(Fo^2^)+(0.0954P)^2^+0.0000P] where P=(Fo^2^+2Fc^2^)/3'
_refine_ls_weighting_scheme calc
_refine_ls_wR_factor_gt 0.1408
_refine_ls_wR_factor_ref 0.1528
_reflns_number_gt 1377
_reflns_number_total 1934
_reflns_threshold_expression >2sigma(I)
_cod_duplicate_entry 7103988
_cod_data_source_file b212726a.txt
_cod_data_source_block mimpf6m
_cod_depositor_comments
;
The following automatic conversions were performed:

'_symmetry_cell_setting' value 'Orthorhombic' changed to
'orthorhombic' according to
/usr/data/users/saulius/automatic-downloads/retrospective/RSC/lib/dictionaries/cif_core.dic
dictionary named 'cif_core.dic' version 2.4.2 from
2011-04-26.

'_exptl_absorpt_correction_type' value 'Empirical'
changed to 'empirical' according to
/usr/data/users/saulius/automatic-downloads/retrospective/RSC/lib/dictionaries/cif_core.dic
dictionary named 'cif_core.dic' version 2.4.2 from 2011-04-26.

Automatic conversion script
Id: cif_fix_values 2281 2013-09-26 08:29:07Z andrius 
;
_cod_original_sg_symbol_H-M Pbca
_cod_database_code 7113533

loop_
_symmetry_equiv_pos_as_xyz
'x, y, z'
'-x+1/2, -y, z+1/2'
'-x, y+1/2, -z+1/2'
'x+1/2, -y+1/2, -z'
'-x, -y, -z'
'x-1/2, y, -z-1/2'
'x, -y-1/2, z-1/2'
'-x-1/2, y-1/2, z'

loop_
_atom_site_label
_atom_site_type_symbol
_atom_site_fract_x
_atom_site_fract_y
_atom_site_fract_z
_atom_site_U_iso_or_equiv
_atom_site_adp_type
_atom_site_occupancy
_atom_site_symmetry_multiplicity
_atom_site_calc_flag
_atom_site_refinement_flags
C1 C 0.4352(2) 0.6787(3) 0.40356(18) 0.0497(8) Uani 1 1 d .
H11 H 0.4264 0.7219 0.4445 0.075 Uiso 1 1 d R
H12 H 0.3844 0.6408 0.3787 0.075 Uiso 1 1 d R
H13 H 0.4436 0.7894 0.3759 0.075 Uiso 1 1 d R
N1 N 0.54751(18) 0.6007(2) 0.39731(12) 0.0338(5) Uani 1 1 d .
C2 C 0.6388(2) 0.5991(3) 0.44877(16) 0.0451(7) Uani 1 1 d .
H2 H 0.6288 0.6511 0.4926 0.054 Uiso 1 1 d R
C3 C 0.7237(2) 0.5153(3) 0.42143(15) 0.0426(7) Uani 1 1 d .
H3 H 0.8003 0.4963 0.4391 0.051 Uiso 1 1 d R
N2 N 0.68593(18) 0.4655(2) 0.35354(12) 0.0327(5) Uani 1 1 d .
C4 C 0.5794(2) 0.5184(3) 0.34070(14) 0.0317(6) Uani 1 1 d .
H4 H 0.5338 0.5067 0.3016 0.038 Uiso 1 1 d R
C5 C 0.7491(2) 0.3648(3) 0.30505(17) 0.0454(7) Uani 1 1 d .
H51 H 0.7312 0.3869 0.2578 0.068 Uiso 1 1 d R
H52 H 0.7419 0.2630 0.3264 0.068 Uiso 1 1 d R
H53 H 0.8279 0.3737 0.3116 0.068 Uiso 1 1 d R
P1 P 0.42398(6) 0.16154(8) 0.36082(4) 0.0349(3) Uani 1 1 d .
F11 F 0.49148(16) 0.01474(19) 0.34482(12) 0.0600(5) Uani 1 1 d .
F12 F 0.35740(16) 0.3094(2) 0.37450(9) 0.0570(5) Uani 1 1 d .
F13 F 0.36310(15) 0.09606(19) 0.43311(9) 0.0588(5) Uani 1 1 d .
F14 F 0.31521(14) 0.10811(18) 0.31093(9) 0.0529(5) Uani 1 1 d .
F15 F 0.53259(14) 0.21707(19) 0.41011(9) 0.0507(5) Uani 1 1 d .
F16 F 0.48434(16) 0.22860(18) 0.28786(9) 0.0500(5) Uani 1 1 d .

loop_
_atom_site_aniso_label
_atom_site_aniso_U_11
_atom_site_aniso_U_22
_atom_site_aniso_U_33
_atom_site_aniso_U_23
_atom_site_aniso_U_13
_atom_site_aniso_U_12
C1 0.0474(17) 0.0465(19) 0.0552(19) 0.0000(14) 0.0114(14) 0.0096(15)
N1 0.0396(12) 0.0277(12) 0.0340(12) 0.0036(9) 0.0042(9) -0.0021(10)
C2 0.0539(17) 0.0492(19) 0.0322(14) -0.0037(13) -0.0040(13) -0.0074(14)
C3 0.0405(14) 0.0528(19) 0.0344(15) 0.0039(12) -0.0060(12) -0.0039(14)
N2 0.0364(12) 0.0291(12) 0.0325(11) 0.0032(9) -0.0003(9) -0.0018(9)
C4 0.0384(14) 0.0277(14) 0.0291(12) 0.0034(10) -0.0041(11) -0.0061(11)
C5 0.0492(17) 0.0403(17) 0.0466(17) 0.0010(13) 0.0071(14) 0.0092(13)
P1 0.0399(4) 0.0321(5) 0.0328(4) -0.0016(3) 0.0040(3) -0.0008(3)
F11 0.0706(12) 0.0357(11) 0.0737(13) -0.0006(9) 0.0090(9) 0.0149(8)
F12 0.0716(12) 0.0495(11) 0.0499(11) -0.0131(8) -0.0066(9) 0.0215(10)
F13 0.0663(11) 0.0676(13) 0.0424(10) 0.0098(9) 0.0120(9) -0.0145(10)
F14 0.0473(10) 0.0664(13) 0.0451(10) -0.0125(9) 0.0030(8) -0.0144(8)
F15 0.0483(10) 0.0589(11) 0.0449(10) 0.0035(8) -0.0092(8) -0.0096(9)
F16 0.0658(11) 0.0461(10) 0.0381(9) -0.0014(7) 0.0058(8) -0.0165(8)

loop_
_atom_type_symbol
_atom_type_description
_atom_type_scat_dispersion_real
_atom_type_scat_dispersion_imag
_atom_type_scat_source
C C 0.0033 0.0016 'International Tables Vol C Tables 4.2.6.8 and 6.1.1.4'
H H 0.0000 0.0000 'International Tables Vol C Tables 4.2.6.8 and 6.1.1.4'
N N 0.0061 0.0033 'International Tables Vol C Tables 4.2.6.8 and 6.1.1.4'
P P 0.1023 0.0942 'International Tables Vol C Tables 4.2.6.8 and 6.1.1.4'
F F 0.0171 0.0103 'International Tables Vol C Tables 4.2.6.8 and 6.1.1.4'

loop_
_geom_angle_atom_site_label_1
_geom_angle_atom_site_label_2
_geom_angle_atom_site_label_3
_geom_angle
C4 N1 C2 107.9(2)
C4 N1 C1 125.6(2)
C2 N1 C1 126.5(2)
C3 C2 N1 107.0(2)
C2 C3 N2 107.9(2)
C4 N2 C3 108.0(2)
C4 N2 C5 125.3(2)
C3 N2 C5 126.6(2)
N2 C4 N1 109.3(2)
F13 P1 F12 90.33(10)
F13 P1 F11 91.18(11)
F12 P1 F11 178.43(11)
F13 P1 F15 90.08(9)
F12 P1 F15 89.51(10)
F11 P1 F15 90.92(11)
F13 P1 F14 90.48(9)
F12 P1 F14 89.90(10)
F11 P1 F14 89.65(10)
F15 P1 F14 179.20(11)
F13 P1 F16 179.46(11)
F12 P1 F16 89.18(10)
F11 P1 F16 89.30(10)
F15 P1 F16 90.15(9)
F14 P1 F16 89.29(9)

loop_
_geom_bond_atom_site_label_1
_geom_bond_atom_site_label_2
_geom_bond_distance
C1 N1 1.465(3)
N1 C4 1.326(3)
N1 C2 1.383(3)
C2 C3 1.330(4)
C3 N2 1.375(3)
N2 C4 1.318(3)
N2 C5 1.467(3)
P1 F13 1.5924(17)
P1 F12 1.5928(18)
P1 F11 1.5963(18)
P1 F15 1.5970(17)
P1 F14 1.5981(17)
P1 F16 1.6054(17)

loop_
_cod_related_entry_id
_cod_related_entry_database
_cod_related_entry_code
1 ChemSpider 10732567
